data_4309018
loop_
_publ_author_name
'Md. Alamgir Hossain'
'Paula Morehouse'
'Douglas Powell'
'Kristin Bowman-James'

_publ_contact_author
; 
   Prof. Kristin Bowman-James
   Department of Chemistry 
   University of Kansas 
   2010 Malott Hall
   1251 Wescoe Hall Dr. 
   Lawrence, KS  66045-7582  USA 
;
_publ_contact_author_email kbowmanjames@ku.edu
_publ_contact_author_fax 1(785)8645396
_publ_contact_author_phone 1(785)8644673
_publ_section_title
;
Tritopic (Cascade) and Ditopic Complexes of Halides with an Azacryptand
;
_journal_name_full 'Inorganic Chemistry'
_journal_page_first 2143
_journal_page_last 2149
_journal_paper_doi 10.1021/ic048937e
_journal_volume 44
_journal_year 2005
_chemical_formula_moiety 'C36 H60 N8 6+, 6Br 1-, 7.23 (H2 O)'
_chemical_formula_sum 'C36 H74.46 Br6 N8 O7.23'
_chemical_formula_weight 1214.63
_chemical_name_systematic
; 
 ? 
;
_space_group_IT_number 2
_symmetry_cell_setting triclinic
_symmetry_space_group_name_Hall '-P 1'
_symmetry_space_group_name_H-M 'P -1'
_atom_sites_solution_hydrogens geom
_atom_sites_solution_primary direct
_atom_sites_solution_secondary difmap
_audit_creation_method SHELXL-97
_cell_angle_alpha 107.737(2)
_cell_angle_beta 101.134(2)
_cell_angle_gamma 90.680(2)
_cell_formula_units_Z 4
_cell_length_a 10.7509(5)
_cell_length_b 19.0486(8)
_cell_length_c 26.3302(12)
_cell_measurement_reflns_used 8321
_cell_measurement_temperature 100(2)
_cell_measurement_theta_max 30.49
_cell_measurement_theta_min 2.25
_cell_volume 5024.7(4)
_computing_cell_refinement 'Bruker SMART'
_computing_data_collection 'Bruker SMART'
_computing_data_reduction 'Bruker SAINT'
_computing_molecular_graphics 'Bruker SHELXTL'
_computing_publication_material 'Bruker SHELXTL'
_computing_structure_refinement 'SHELXL-97 (Sheldrick, 1997)'
_computing_structure_solution 'SHELXS-97 (Sheldrick, 1990)'
_diffrn_ambient_temperature 100(2)
_diffrn_measured_fraction_theta_full 0.989
_diffrn_measured_fraction_theta_max 0.953
_diffrn_measurement_device_type 'Bruker APEX'
_diffrn_measurement_method '\w scan frames'
_diffrn_radiation_monochromator graphite
_diffrn_radiation_source 'fine-focus sealed tube'
_diffrn_radiation_type MoK\a
_diffrn_radiation_wavelength 0.71073
_diffrn_reflns_av_R_equivalents 0.0333
_diffrn_reflns_av_sigmaI/netI 0.0706
_diffrn_reflns_limit_h_max 15
_diffrn_reflns_limit_h_min -15
_diffrn_reflns_limit_k_max 27
_diffrn_reflns_limit_k_min -27
_diffrn_reflns_limit_l_max 21
_diffrn_reflns_limit_l_min -37
_diffrn_reflns_number 42510
_diffrn_reflns_theta_full 26.00
_diffrn_reflns_theta_max 30.54
_diffrn_reflns_theta_min 1.59
_diffrn_standards_decay_% -0.10
_diffrn_standards_number 469
_exptl_absorpt_coefficient_mu 4.844
_exptl_absorpt_correction_T_max 0.7937
_exptl_absorpt_correction_T_min 0.2191
_exptl_absorpt_correction_type multi-scan
_exptl_absorpt_process_details 'SADABS, 1996'
_exptl_crystal_colour colorless
_exptl_crystal_density_diffrn 1.606
_exptl_crystal_density_meas 0
_exptl_crystal_density_method 'not measured'
_exptl_crystal_description plate
_exptl_crystal_F_000 2457
_exptl_crystal_size_max 0.45
_exptl_crystal_size_mid 0.34
_exptl_crystal_size_min 0.05
_refine_diff_density_max 2.254
_refine_diff_density_min -1.648
_refine_diff_density_rms 0.189
_refine_ls_extinction_method none
_refine_ls_goodness_of_fit_ref 1.060
_refine_ls_hydrogen_treatment mixed
_refine_ls_matrix_type full
_refine_ls_number_parameters 1070
_refine_ls_number_reflns 29320
_refine_ls_number_restraints 7
_refine_ls_restrained_S_all 1.060
_refine_ls_R_factor_all 0.0816
_refine_ls_R_factor_gt 0.0619
_refine_ls_shift/su_max 0.002
_refine_ls_shift/su_mean 0.000
_refine_ls_structure_factor_coef Fsqd
_refine_ls_weighting_details 'calc w=1/[\s^2^(Fo^2^)+(0.0720P)^2^+23.6800P] where P=(Fo^2^+2Fc^2^)/3'
_refine_ls_weighting_scheme calc
_refine_ls_wR_factor_gt 0.1611
_refine_ls_wR_factor_ref 0.1717
_reflns_number_gt 22733
_reflns_number_total 29320
_reflns_threshold_expression >2sigma(I)
_cod_data_source_file ic048937esi20040803_053427_1.cif
_cod_data_source_block compound_3_
_cod_database_code 4309018

loop_
_symmetry_equiv_pos_as_xyz
'x, y, z'
'-x, -y, -z'

loop_
_atom_site_label
_atom_site_type_symbol
_atom_site_fract_x
_atom_site_fract_y
_atom_site_fract_z
_atom_site_U_iso_or_equiv
_atom_site_adp_type
_atom_site_occupancy
_atom_site_symmetry_multiplicity
_atom_site_calc_flag
_atom_site_refinement_flags
_atom_site_disorder_assembly
_atom_site_disorder_group
N1A N 0.5131(3) 0.3317(2) 0.04284(15) 0.0151(7) Uani 1 1 d . . .
C2A C 0.5289(4) 0.2522(2) 0.03257(18) 0.0172(8) Uani 1 1 d . . .
H2AA H 0.6208 0.2452 0.0413 0.021 Uiso 1 1 calc R . .
H2AB H 0.4974 0.2262 -0.0068 0.021 Uiso 1 1 calc R . .
C3A C 0.4608(4) 0.2162(2) 0.06478(18) 0.0171(8) Uani 1 1 d . . .
H3AA H 0.3695 0.2252 0.0578 0.020 Uiso 1 1 calc R . .
H3AB H 0.4677 0.1621 0.0519 0.020 Uiso 1 1 calc R . .
N4A N 0.5139(4) 0.2449(2) 0.12452(16) 0.0181(7) Uani 1 1 d . . .
H4AA H 0.4951 0.2933 0.1377 0.022 Uiso 1 1 calc R . .
H4AB H 0.6009 0.2439 0.1307 0.022 Uiso 1 1 calc R . .
C5A C 0.4606(5) 0.1999(3) 0.15435(19) 0.0192(9) Uani 1 1 d . . .
H5AA H 0.3671 0.1923 0.1415 0.023 Uiso 1 1 calc R . .
H5AB H 0.4954 0.1508 0.1456 0.023 Uiso 1 1 calc R . .
C6A C 0.4907(5) 0.2358(2) 0.21491(19) 0.0182(8) Uani 1 1 d . . .
C7A C 0.6057(5) 0.2271(3) 0.2463(2) 0.0230(9) Uani 1 1 d . . .
H7A H 0.6674 0.1989 0.2293 0.028 Uiso 1 1 calc R . .
C8A C 0.6303(5) 0.2596(3) 0.3025(2) 0.0234(10) Uani 1 1 d . . .
H8A H 0.7090 0.2536 0.3238 0.028 Uiso 1 1 calc R . .
C9A C 0.4007(5) 0.2765(3) 0.2408(2) 0.0245(10) Uani 1 1 d . . .
H9A H 0.3217 0.2824 0.2197 0.029 Uiso 1 1 calc R . .
C10A C 0.4253(5) 0.3080(3) 0.2965(2) 0.0257(10) Uani 1 1 d . . .
H10A H 0.3627 0.3349 0.3136 0.031 Uiso 1 1 calc R . .
C11A C 0.5418(5) 0.3007(2) 0.32804(19) 0.0180(8) Uani 1 1 d . . .
C12A C 0.5677(5) 0.3383(2) 0.38876(19) 0.0182(8) Uani 1 1 d . . .
H12A H 0.4868 0.3523 0.4004 0.022 Uiso 1 1 calc R . .
H12B H 0.6056 0.3037 0.4078 0.022 Uiso 1 1 calc R . .
N13A N 0.6572(4) 0.4064(2) 0.40422(16) 0.0188(8) Uani 1 1 d . . .
H13A H 0.7353 0.3925 0.3971 0.023 Uiso 1 1 calc R . .
H13B H 0.6266 0.4355 0.3831 0.023 Uiso 1 1 calc R . .
C14A C 0.6724(5) 0.4498(3) 0.46239(18) 0.0187(8) Uani 1 1 d . . .
H14A H 0.6966 0.4170 0.4850 0.022 Uiso 1 1 calc R . .
H14B H 0.5901 0.4692 0.4692 0.022 Uiso 1 1 calc R . .
C15A C 0.7726(5) 0.5136(3) 0.4792(2) 0.0199(9) Uani 1 1 d . . .
H15A H 0.7873 0.5366 0.5192 0.024 Uiso 1 1 calc R . .
H15B H 0.8532 0.4939 0.4702 0.024 Uiso 1 1 calc R . .
N16A N 0.7401(4) 0.5717(2) 0.45299(16) 0.0166(7) Uani 1 1 d . . .
C17A C 0.6385(4) 0.6132(3) 0.47621(19) 0.0200(9) Uani 1 1 d . . .
H17A H 0.6748 0.6444 0.5140 0.024 Uiso 1 1 calc R . .
H17B H 0.5728 0.5776 0.4779 0.024 Uiso 1 1 calc R . .
C18A C 0.5750(5) 0.6623(3) 0.44395(19) 0.0209(9) Uani 1 1 d . . .
H18A H 0.5080 0.6881 0.4618 0.025 Uiso 1 1 calc R . .
H18B H 0.6390 0.7002 0.4440 0.025 Uiso 1 1 calc R . .
N19A N 0.5179(4) 0.6182(2) 0.38681(16) 0.0189(8) Uani 1 1 d . . .
H19A H 0.4738 0.5765 0.3868 0.023 Uiso 1 1 calc R . .
H19B H 0.5819 0.6032 0.3682 0.023 Uiso 1 1 calc R . .
C20A C 0.4298(5) 0.6603(3) 0.3577(2) 0.0208(9) Uani 1 1 d . . .
H20A H 0.4696 0.7106 0.3654 0.025 Uiso 1 1 calc R . .
H20B H 0.3501 0.6653 0.3716 0.025 Uiso 1 1 calc R . .
C21A C 0.3991(4) 0.6223(2) 0.29698(19) 0.0181(8) Uani 1 1 d . . .
C22A C 0.4497(5) 0.6516(3) 0.2625(2) 0.0206(9) Uani 1 1 d . . .
H22A H 0.5044 0.6957 0.2773 0.025 Uiso 1 1 calc R . .
C23A C 0.4215(5) 0.6176(3) 0.2069(2) 0.0208(9) Uani 1 1 d . . .
H23A H 0.4581 0.6381 0.1839 0.025 Uiso 1 1 calc R . .
C24A C 0.3167(4) 0.5586(3) 0.2742(2) 0.0195(9) Uani 1 1 d . . .
H24A H 0.2799 0.5382 0.2971 0.023 Uiso 1 1 calc R . .
C25A C 0.2884(4) 0.5247(3) 0.2183(2) 0.0194(9) Uani 1 1 d . . .
H25A H 0.2328 0.4810 0.2032 0.023 Uiso 1 1 calc R . .
C26A C 0.3402(4) 0.5537(2) 0.18391(19) 0.0175(8) Uani 1 1 d . . .
C27A C 0.3062(5) 0.5198(3) 0.12310(19) 0.0195(9) Uani 1 1 d . . .
H27A H 0.2125 0.5114 0.1114 0.023 Uiso 1 1 calc R . .
H27B H 0.3348 0.5549 0.1060 0.023 Uiso 1 1 calc R . .
N28A N 0.3643(4) 0.4479(2) 0.10316(15) 0.0168(7) Uani 1 1 d . . .
H28A H 0.4501 0.4539 0.1178 0.020 Uiso 1 1 calc R . .
H28B H 0.3287 0.4129 0.1148 0.020 Uiso 1 1 calc R . .
C29A C 0.3438(4) 0.4214(3) 0.04227(19) 0.0179(8) Uani 1 1 d . . .
H29A H 0.3952 0.4544 0.0303 0.022 Uiso 1 1 calc R . .
H29B H 0.2532 0.4239 0.0265 0.022 Uiso 1 1 calc R . .
C30A C 0.3803(4) 0.3426(2) 0.02106(19) 0.0176(8) Uani 1 1 d . . .
H30A H 0.3232 0.3094 0.0304 0.021 Uiso 1 1 calc R . .
H30B H 0.3665 0.3280 -0.0192 0.021 Uiso 1 1 calc R . .
C31A C 0.5969(4) 0.3625(3) 0.01541(18) 0.0168(8) Uani 1 1 d . . .
H31A H 0.5696 0.4117 0.0147 0.020 Uiso 1 1 calc R . .
H31B H 0.5854 0.3302 -0.0228 0.020 Uiso 1 1 calc R . .
C32A C 0.7362(4) 0.3705(3) 0.04144(19) 0.0187(9) Uani 1 1 d . . .
H32A H 0.7653 0.3210 0.0402 0.022 Uiso 1 1 calc R . .
H32B H 0.7846 0.3909 0.0201 0.022 Uiso 1 1 calc R . .
N33A N 0.7647(4) 0.4198(2) 0.09931(16) 0.0175(7) Uani 1 1 d . . .
H33A H 0.7346 0.3963 0.1208 0.021 Uiso 1 1 calc R . .
H33B H 0.7238 0.4624 0.1018 0.021 Uiso 1 1 calc R . .
C34A C 0.9051(4) 0.4389(3) 0.1197(2) 0.0204(9) Uani 1 1 d . . .
H34A H 0.9504 0.3934 0.1092 0.024 Uiso 1 1 calc R . .
H34B H 0.9336 0.4735 0.1021 0.024 Uiso 1 1 calc R . .
C35A C 0.9394(4) 0.4735(3) 0.1802(2) 0.0188(9) Uani 1 1 d . . .
C36A C 0.9152(5) 0.5470(3) 0.2048(2) 0.0226(9) Uani 1 1 d . . .
H36A H 0.8762 0.5755 0.1830 0.027 Uiso 1 1 calc R . .
C37A C 0.9482(5) 0.5779(3) 0.2610(2) 0.0233(10) Uani 1 1 d . . .
H37A H 0.9312 0.6276 0.2777 0.028 Uiso 1 1 calc R . .
C38A C 0.9978(4) 0.4328(3) 0.2124(2) 0.0206(9) Uani 1 1 d . . .
H38A H 1.0149 0.3832 0.1959 0.025 Uiso 1 1 calc R . .
C39A C 1.0313(4) 0.4639(3) 0.2685(2) 0.0204(9) Uani 1 1 d . . .
H39A H 1.0716 0.4355 0.2901 0.025 Uiso 1 1 calc R . .
C40A C 1.0063(4) 0.5365(3) 0.2933(2) 0.0211(9) Uani 1 1 d . . .
C41A C 1.0406(5) 0.5691(3) 0.3534(2) 0.0244(10) Uani 1 1 d . . .
H41A H 1.0729 0.6213 0.3629 0.029 Uiso 1 1 calc R . .
H41B H 1.1096 0.5422 0.3681 0.029 Uiso 1 1 calc R . .
N42A N 0.9286(4) 0.5652(2) 0.37913(17) 0.0205(8) Uani 1 1 d . . .
H42A H 0.8677 0.5938 0.3678 0.025 Uiso 1 1 calc R . .
H42B H 0.8939 0.5172 0.3674 0.025 Uiso 1 1 calc R . .
C43A C 0.9632(4) 0.5912(3) 0.44018(19) 0.0205(9) Uani 1 1 d . . .
H43A H 1.0357 0.6291 0.4524 0.025 Uiso 1 1 calc R . .
H43B H 0.9906 0.5490 0.4531 0.025 Uiso 1 1 calc R . .
C44A C 0.8532(5) 0.6234(3) 0.4653(2) 0.0212(9) Uani 1 1 d . . .
H44A H 0.8831 0.6426 0.5053 0.025 Uiso 1 1 calc R . .
H44B H 0.8276 0.6659 0.4526 0.025 Uiso 1 1 calc R . .
N1B N 0.2185(4) 1.0739(2) 0.46205(16) 0.0160(7) Uani 1 1 d . . .
C2B C 0.2037(5) 1.0146(3) 0.48611(19) 0.0185(8) Uani 1 1 d . . .
H2BA H 0.1127 0.9971 0.4772 0.022 Uiso 1 1 calc R . .
H2BB H 0.2294 1.0355 0.5263 0.022 Uiso 1 1 calc R . .
C3B C 0.2808(5) 0.9486(3) 0.46688(19) 0.0195(9) Uani 1 1 d . . .
H3BA H 0.3724 0.9652 0.4774 0.023 Uiso 1 1 calc R . .
H3BB H 0.2665 0.9119 0.4853 0.023 Uiso 1 1 calc R . .
N4B N 0.2460(4) 0.9129(2) 0.40697(16) 0.0181(7) Uani 1 1 d . . .
H4BA H 0.2738 0.9440 0.3900 0.022 Uiso 1 1 calc R . .
H4BB H 0.1588 0.9060 0.3964 0.022 Uiso 1 1 calc R . .
C5B C 0.3011(5) 0.8401(2) 0.38840(19) 0.0190(9) Uani 1 1 d . . .
H5BA H 0.2693 0.8058 0.4055 0.023 Uiso 1 1 calc R . .
H5BB H 0.3948 0.8469 0.4002 0.023 Uiso 1 1 calc R . .
C6B C 0.2660(5) 0.8070(3) 0.32725(19) 0.0187(9) Uani 1 1 d . . .
C7B C 0.1673(5) 0.7526(3) 0.3028(2) 0.0209(9) Uani 1 1 d . . .
H7B H 0.1190 0.7371 0.3246 0.025 Uiso 1 1 calc R . .
C8B C 0.1386(5) 0.7206(3) 0.24668(19) 0.0207(9) Uani 1 1 d . . .
H8B H 0.0709 0.6832 0.2303 0.025 Uiso 1 1 calc R . .
C9B C 0.3322(5) 0.8307(3) 0.2947(2) 0.0226(9) Uani 1 1 d . . .
H9B H 0.3978 0.8694 0.3110 0.027 Uiso 1 1 calc R . .
C10B C 0.3042(5) 0.7988(3) 0.2385(2) 0.0228(9) Uani 1 1 d . . .
H10B H 0.3509 0.8153 0.2165 0.027 Uiso 1 1 calc R . .
C11B C 0.2076(4) 0.7426(2) 0.21434(19) 0.0182(8) Uani 1 1 d . . .
C12B C 0.1846(4) 0.7054(2) 0.15387(18) 0.0176(8) Uani 1 1 d . . .
H12C H 0.1502 0.6538 0.1454 0.021 Uiso 1 1 calc R . .
H12D H 0.2665 0.7040 0.1418 0.021 Uiso 1 1 calc R . .
N13B N 0.0932(4) 0.7444(2) 0.12275(16) 0.0160(7) Uani 1 1 d . . .
H13C H 0.0124 0.7367 0.1278 0.019 Uiso 1 1 calc R . .
H13D H 0.1154 0.7944 0.1359 0.019 Uiso 1 1 calc R . .
C14B C 0.0946(4) 0.7169(2) 0.06392(18) 0.0167(8) Uani 1 1 d . . .
H14C H 0.0775 0.6625 0.0506 0.020 Uiso 1 1 calc R . .
H14D H 0.1800 0.7286 0.0584 0.020 Uiso 1 1 calc R . .
C15B C -0.0041(4) 0.7513(2) 0.03122(19) 0.0171(8) Uani 1 1 d . . .
H15C H -0.0095 0.7257 -0.0081 0.021 Uiso 1 1 calc R . .
H15D H -0.0881 0.7430 0.0395 0.021 Uiso 1 1 calc R . .
N16B N 0.0228(4) 0.8313(2) 0.04214(16) 0.0146(7) Uani 1 1 d . . .
C17B C 0.1326(4) 0.8424(2) 0.01851(19) 0.0177(8) Uani 1 1 d . . .
H17C H 0.1045 0.8288 -0.0216 0.021 Uiso 1 1 calc R . .
H17D H 0.1978 0.8088 0.0263 0.021 Uiso 1 1 calc R . .
C18B C 0.1920(4) 0.9208(3) 0.04011(19) 0.0185(8) Uani 1 1 d . . .
H18C H 0.2640 0.9246 0.0224 0.022 Uiso 1 1 calc R . .
H18D H 0.1285 0.9546 0.0309 0.022 Uiso 1 1 calc R . .
N19B N 0.2386(4) 0.9438(2) 0.10057(16) 0.0166(7) Uani 1 1 d . . .
H19C H 0.2916 0.9098 0.1093 0.020 Uiso 1 1 calc R . .
H19D H 0.1705 0.9445 0.1172 0.020 Uiso 1 1 calc R . .
C20B C 0.3090(5) 1.0188(2) 0.12165(19) 0.0186(9) Uani 1 1 d . . .
H20C H 0.3918 1.0153 0.1102 0.022 Uiso 1 1 calc R . .
H20D H 0.2595 1.0529 0.1052 0.022 Uiso 1 1 calc R . .
C21B C 0.3320(4) 1.0504(2) 0.18258(19) 0.0180(8) Uani 1 1 d . . .
C22B C 0.2511(5) 1.0989(3) 0.2072(2) 0.0265(11) Uani 1 1 d . . .
H22B H 0.1783 1.1106 0.1853 0.032 Uiso 1 1 calc R . .
C23B C 0.2742(5) 1.1307(3) 0.2630(2) 0.0270(11) Uani 1 1 d . . .
H23B H 0.2173 1.1638 0.2792 0.032 Uiso 1 1 calc R . .
C24B C 0.4353(5) 1.0310(3) 0.2154(2) 0.0280(11) Uani 1 1 d . . .
H24B H 0.4895 0.9957 0.1993 0.034 Uiso 1 1 calc R . .
C25B C 0.4588(5) 1.0633(3) 0.2716(2) 0.0280(11) Uani 1 1 d . . .
H25B H 0.5295 1.0501 0.2937 0.034 Uiso 1 1 calc R . .
C26B C 0.3805(5) 1.1143(3) 0.29556(19) 0.0191(9) Uani 1 1 d . . .
C27B C 0.4103(5) 1.1543(3) 0.35603(19) 0.0203(9) Uani 1 1 d . . .
H27C H 0.5036 1.1641 0.3687 0.024 Uiso 1 1 calc R . .
H27D H 0.3722 1.2025 0.3630 0.024 Uiso 1 1 calc R . .
N28B N 0.3618(4) 1.1116(2) 0.38797(16) 0.0180(7) Uani 1 1 d . . .
H28C H 0.4039 1.0692 0.3848 0.022 Uiso 1 1 calc R . .
H28D H 0.2767 1.0980 0.3740 0.022 Uiso 1 1 calc R . .
C29B C 0.3807(5) 1.1567(2) 0.44727(19) 0.0187(9) Uani 1 1 d . . .
H29C H 0.3259 1.1987 0.4511 0.022 Uiso 1 1 calc R . .
H29D H 0.4702 1.1772 0.4609 0.022 Uiso 1 1 calc R . .
C30B C 0.3482(4) 1.1100(3) 0.48151(19) 0.0189(9) Uani 1 1 d . . .
H30C H 0.4096 1.0716 0.4809 0.023 Uiso 1 1 calc R . .
H30D H 0.3574 1.1419 0.5197 0.023 Uiso 1 1 calc R . .
C31B C 0.1278(5) 1.1297(3) 0.4795(2) 0.0205(9) Uani 1 1 d . . .
H31C H 0.1530 1.1758 0.4728 0.025 Uiso 1 1 calc R . .
H31D H 0.1336 1.1411 0.5192 0.025 Uiso 1 1 calc R . .
C32B C -0.0100(5) 1.1052(3) 0.4502(2) 0.0226(9) Uani 1 1 d . . .
H32C H -0.0363 1.0596 0.4572 0.027 Uiso 1 1 calc R . .
H32D H -0.0655 1.1440 0.4650 0.027 Uiso 1 1 calc R . .
N33B N -0.0274(4) 1.0909(3) 0.39040(17) 0.0221(8) Uani 1 1 d . . .
H33C H 0.0104 1.0486 0.3754 0.026 Uiso 1 1 calc R . .
H33D H 0.0118 1.1296 0.3839 0.026 Uiso 1 1 calc R . .
C34B C -0.1664(5) 1.0822(3) 0.3636(2) 0.0260(10) Uani 1 1 d . . .
H34C H -0.2127 1.0508 0.3788 0.031 Uiso 1 1 calc R . .
H34D H -0.2013 1.1314 0.3723 0.031 Uiso 1 1 calc R . .
C35B C -0.1887(5) 1.0483(3) 0.3029(2) 0.0229(10) Uani 1 1 d . . .
C36B C -0.1550(5) 1.0862(3) 0.2695(2) 0.0274(11) Uani 1 1 d . . .
H36B H -0.1145 1.1347 0.2852 0.033 Uiso 1 1 calc R . .
C37B C -0.1805(5) 1.0534(3) 0.2131(2) 0.0244(10) Uani 1 1 d . . .
H37B H -0.1566 1.0795 0.1906 0.029 Uiso 1 1 calc R . .
C38B C -0.2478(5) 0.9765(3) 0.2792(2) 0.0230(9) Uani 1 1 d . . .
H38B H -0.2699 0.9496 0.3016 0.028 Uiso 1 1 calc R . .
C39B C -0.2738(5) 0.9449(3) 0.2232(2) 0.0226(9) Uani 1 1 d . . .
H39B H -0.3150 0.8966 0.2075 0.027 Uiso 1 1 calc R . .
C40B C -0.2407(4) 0.9825(3) 0.1896(2) 0.0199(9) Uani 1 1 d . . .
C41B C -0.2746(4) 0.9470(3) 0.1286(2) 0.0201(9) Uani 1 1 d . . .
H41C H -0.3337 0.9027 0.1200 0.024 Uiso 1 1 calc R . .
H41D H -0.3196 0.9821 0.1119 0.024 Uiso 1 1 calc R . .
N42B N -0.1609(4) 0.9246(2) 0.10378(17) 0.0181(7) Uani 1 1 d . . .
H42C H -0.1176 0.9662 0.1031 0.022 Uiso 1 1 calc R . .
H42D H -0.1073 0.9028 0.1252 0.022 Uiso 1 1 calc R . .
C43B C -0.1964(4) 0.8724(3) 0.04757(19) 0.0184(8) Uani 1 1 d . . .
H43C H -0.2690 0.8907 0.0270 0.022 Uiso 1 1 calc R . .
H43D H -0.2249 0.8238 0.0493 0.022 Uiso 1 1 calc R . .
C44B C -0.0894(4) 0.8622(3) 0.01681(18) 0.0174(8) Uani 1 1 d . . .
H44C H -0.1217 0.8289 -0.0207 0.021 Uiso 1 1 calc R . .
H44D H -0.0623 0.9107 0.0142 0.021 Uiso 1 1 calc R . .
Br1A Br 0.61489(5) 0.43220(3) 0.20533(2) 0.02505(15) Uani 0.971(2) 1 d P A 1
Br1B Br 0.673(2) 0.4806(12) 0.3067(11) 0.040(7) Uani 0.029(2) 1 d P A 2
Br2 Br 0.19380(4) 0.31567(3) 0.119353(19) 0.01985(10) Uani 1 1 d . . .
Br3 Br 0.33887(5) 0.48515(3) 0.397381(19) 0.02195(10) Uani 1 1 d . . .
Br4 Br 0.61085(4) 0.56597(2) 0.09316(2) 0.02004(10) Uani 1 1 d . . .
Br5 Br 0.09256(5) 0.92243(3) 0.19556(2) 0.02245(10) Uani 1 1 d . . .
Br6 Br 0.43242(4) 0.81575(3) 0.116761(19) 0.01981(10) Uani 1 1 d . . .
Br7 Br 0.54850(5) 0.98527(3) 0.396871(19) 0.02090(10) Uani 1 1 d . . .
Br8 Br 0.11161(5) 1.23940(3) 0.38137(2) 0.02616(11) Uani 1 1 d . . .
Br9 Br -0.02488(4) 1.06897(3) 0.089495(19) 0.02003(10) Uani 1 1 d . . .
Br10 Br 0.74250(5) 0.24912(3) 0.50003(2) 0.02703(11) Uani 1 1 d . . .
Br11 Br 0.5000 0.0000 0.0000 0.02734(15) Uani 1 2 d S . .
Br12 Br 0.0000 0.5000 0.0000 0.02385(14) Uani 1 2 d S . .
Br13 Br -0.06068(5) 0.89472(3) 0.37584(3) 0.02335(16) Uani 0.850(2) 1 d P B 1
Br14 Br -0.2301(6) 0.7377(3) 0.3780(2) 0.0357(17) Uani 0.107(2) 1 d P C 2
Br15 Br 0.9456(10) 0.3927(6) 0.3798(5) 0.020(3) Uani 0.044(2) 1 d PU D 3
O1S O 0.5492(4) 0.4713(2) 0.32397(17) 0.0309(9) Uani 0.971(2) 1 d P A 1
H1SA H 0.5678 0.4604 0.2907 0.037 Uiso 0.971(2) 1 d PR A 1
H1SB H 0.4889 0.4598 0.3405 0.037 Uiso 0.971(2) 1 d PR A 1
O2S O 0.7719(4) 0.2976(2) 0.14955(16) 0.0258(7) Uani 1 1 d . . .
H2SA H 0.7578 0.3252 0.1821 0.031 Uiso 1 1 d R . .
H2SB H 0.8426 0.2746 0.1573 0.031 Uiso 1 1 d R . .
O3S O 0.8753(4) 0.3344(3) 0.42813(18) 0.0327(9) Uani 0.956(2) 1 d P D 1
H3SA H 0.9455 0.3167 0.4168 0.039 Uiso 0.956(2) 1 d PR D 1
H3SB H 0.8488 0.3039 0.4449 0.039 Uiso 0.956(2) 1 d PR D 1
O4S O 0.7133(4) 0.6135(2) 0.32153(17) 0.0235(8) Uani 0.893(2) 1 d P C 1
H4SA H 0.7310 0.6489 0.3080 0.028 Uiso 0.893(2) 1 d PR C 1
H4SB H 0.6941 0.5709 0.2958 0.028 Uiso 0.893(2) 1 d PR C 1
O5S O 0.8209(4) 0.4163(2) 0.32761(17) 0.0277(8) Uani 0.956(2) 1 d P D 1
H5SA H 0.7538 0.4104 0.2999 0.033 Uiso 0.956(2) 1 d PR D 1
H5SB H 0.8654 0.3763 0.3195 0.033 Uiso 0.956(2) 1 d PR D 1
O6S O 0.1317(4) 0.9874(2) 0.3199(2) 0.0346(10) Uani 1 1 d . . .
H6SA H 0.1246 0.9841 0.2870 0.042 Uiso 1 1 d R . .
H6SB H 0.0765 0.9597 0.3272 0.042 Uiso 1 1 d R . .
O7S O -0.1390(4) 0.7948(2) 0.15128(17) 0.0279(8) Uani 1 1 d . . .
H7SA H -0.0912 0.8308 0.1788 0.033 Uiso 1 1 d R . .
H7SB H -0.1827 0.7708 0.1678 0.033 Uiso 1 1 d R . .
O8S O -0.1005(4) 0.6288(2) 0.09456(19) 0.0357(10) Uani 1 1 d . . .
H8SA H -0.1827 0.6161 0.0917 0.043 Uiso 1 1 d R . .
H8SB H -0.0686 0.5890 0.0747 0.043 Uiso 1 1 d R . .
O9S O 0.0032(4) 0.2366(2) 0.17443(17) 0.0290(8) Uani 1 1 d . . .
H9SA H 0.0593 0.2587 0.1626 0.035 Uiso 1 1 d R . .
H9SB H -0.0153 0.1897 0.1536 0.035 Uiso 1 1 d R . .
O10S O 0.6558(4) 0.7343(2) 0.18124(17) 0.0285(8) Uani 1 1 d . . .
H10C H 0.6459 0.6863 0.1611 0.034 Uiso 1 1 d R . .
H10D H 0.5887 0.7549 0.1670 0.034 Uiso 1 1 d R . .
O11S O -0.0199(5) 0.7365(3) 0.4087(2) 0.0359(11) Uani 0.893(2) 1 d P C 1
H11A H -0.0259 0.7796 0.4015 0.043 Uiso 0.893(2) 1 d PR C 1
H11B H 0.0503 0.7433 0.4346 0.043 Uiso 0.893(2) 1 d PR C 1
O12S O 0.6263(4) 0.8085(2) 0.38029(18) 0.0288(9) Uani 0.893(2) 1 d P C 1
H12E H 0.6729 0.7917 0.3546 0.035 Uiso 0.893(2) 1 d PR C 1
H12F H 0.6330 0.8581 0.3886 0.035 Uiso 0.893(2) 1 d PR C 1
O13S O -0.0518(5) 1.2937(3) 0.28144(19) 0.0421(11) Uani 1 1 d . . .
H13E H 0.0135 1.2726 0.2982 0.050 Uiso 1 1 d R . .
H13F H -0.0456 1.2760 0.2459 0.050 Uiso 1 1 d R . .
O14S O -0.3126(4) 1.1297(2) 0.09682(19) 0.0389(11) Uani 1 1 d . . .
H14E H -0.2346 1.1243 0.0891 0.047 Uiso 1 1 d R . .
H14F H -0.3627 1.0968 0.0676 0.047 Uiso 1 1 d R . .
O15S O 0.7597(4) 0.7405(3) 0.29028(19) 0.0309(9) Uani 0.893(2) 1 d P C 1
H15E H 0.8246 0.7767 0.3000 0.037 Uiso 0.893(2) 1 d PR C 1
H15F H 0.7291 0.7383 0.2552 0.037 Uiso 0.893(2) 1 d PR C 1

loop_
_atom_site_aniso_label
_atom_site_aniso_U_11
_atom_site_aniso_U_22
_atom_site_aniso_U_33
_atom_site_aniso_U_23
_atom_site_aniso_U_13
_atom_site_aniso_U_12
N1A 0.0164(16) 0.0143(16) 0.0117(17) -0.0002(14) 0.0032(13) 0.0021(13)
C2A 0.025(2) 0.0139(19) 0.0116(19) 0.0008(16) 0.0057(16) 0.0048(16)
C3A 0.024(2) 0.0122(18) 0.0118(19) -0.0006(16) 0.0034(16) 0.0009(16)
N4A 0.0247(18) 0.0145(17) 0.0132(18) 0.0015(14) 0.0041(14) -0.0010(14)
C5A 0.029(2) 0.0149(19) 0.011(2) -0.0010(16) 0.0066(17) -0.0024(17)
C6A 0.028(2) 0.0119(18) 0.013(2) 0.0003(16) 0.0078(17) -0.0003(16)
C7A 0.028(2) 0.024(2) 0.015(2) 0.0034(19) 0.0045(18) 0.0056(19)
C8A 0.027(2) 0.024(2) 0.016(2) 0.0009(19) 0.0031(18) 0.0057(19)
C9A 0.026(2) 0.027(2) 0.015(2) -0.0002(19) 0.0024(18) 0.0065(19)
C10A 0.028(2) 0.029(3) 0.016(2) 0.000(2) 0.0055(19) 0.006(2)
C11A 0.025(2) 0.0129(18) 0.015(2) 0.0018(16) 0.0049(17) 0.0017(16)
C12A 0.027(2) 0.0135(19) 0.012(2) 0.0012(16) 0.0039(17) 0.0000(16)
N13A 0.0266(19) 0.0197(18) 0.0090(17) 0.0016(15) 0.0055(14) 0.0019(15)
C14A 0.026(2) 0.018(2) 0.0097(19) 0.0005(16) 0.0043(16) 0.0025(17)
C15A 0.023(2) 0.021(2) 0.016(2) 0.0055(18) 0.0047(17) 0.0004(17)
N16A 0.0181(17) 0.0144(16) 0.0150(18) 0.0016(14) 0.0032(14) -0.0002(13)
C17A 0.021(2) 0.021(2) 0.014(2) -0.0006(17) 0.0040(16) 0.0037(17)
C18A 0.025(2) 0.018(2) 0.014(2) -0.0024(17) 0.0028(17) 0.0037(17)
N19A 0.0229(18) 0.0139(17) 0.0158(18) -0.0018(14) 0.0048(15) 0.0037(14)
C20A 0.026(2) 0.016(2) 0.019(2) 0.0016(17) 0.0056(18) 0.0056(17)
C21A 0.021(2) 0.0153(19) 0.016(2) 0.0018(17) 0.0042(16) 0.0014(16)
C22A 0.024(2) 0.018(2) 0.017(2) 0.0022(18) 0.0032(17) -0.0029(17)
C23A 0.024(2) 0.017(2) 0.019(2) 0.0027(18) 0.0052(18) -0.0008(17)
C24A 0.021(2) 0.019(2) 0.015(2) 0.0016(17) 0.0033(17) -0.0019(17)
C25A 0.020(2) 0.017(2) 0.017(2) -0.0009(17) 0.0029(17) -0.0031(16)
C26A 0.020(2) 0.0140(19) 0.016(2) 0.0007(16) 0.0030(16) 0.0031(15)
C27A 0.024(2) 0.017(2) 0.015(2) 0.0010(17) 0.0044(17) 0.0072(17)
N28A 0.0202(17) 0.0161(17) 0.0107(17) -0.0003(14) 0.0029(14) 0.0048(14)
C29A 0.023(2) 0.018(2) 0.013(2) 0.0032(16) 0.0034(16) 0.0036(16)
C30A 0.020(2) 0.0142(19) 0.014(2) -0.0006(16) 0.0014(16) 0.0018(16)
C31A 0.023(2) 0.018(2) 0.0084(18) 0.0012(16) 0.0058(16) 0.0035(16)
C32A 0.020(2) 0.019(2) 0.014(2) -0.0006(17) 0.0058(16) 0.0020(16)
N33A 0.0186(17) 0.0196(18) 0.0138(18) 0.0039(15) 0.0046(14) 0.0023(14)
C34A 0.019(2) 0.024(2) 0.018(2) 0.0042(19) 0.0073(17) 0.0022(17)
C35A 0.0174(19) 0.020(2) 0.018(2) 0.0030(18) 0.0053(16) -0.0027(16)
C36A 0.024(2) 0.020(2) 0.021(2) 0.0047(19) 0.0023(18) -0.0005(18)
C37A 0.027(2) 0.018(2) 0.024(2) 0.0036(19) 0.0089(19) -0.0034(18)
C38A 0.018(2) 0.023(2) 0.019(2) 0.0045(19) 0.0039(17) 0.0001(17)
C39A 0.019(2) 0.023(2) 0.021(2) 0.0076(19) 0.0061(17) 0.0007(17)
C40A 0.0171(19) 0.025(2) 0.020(2) 0.0064(19) 0.0026(17) -0.0055(17)
C41A 0.020(2) 0.032(3) 0.018(2) 0.003(2) 0.0042(18) -0.0048(19)
N42A 0.0161(17) 0.028(2) 0.0155(19) 0.0065(16) 0.0002(14) 0.0003(15)
C43A 0.018(2) 0.026(2) 0.015(2) 0.0036(18) 0.0025(16) -0.0009(17)
C44A 0.024(2) 0.019(2) 0.017(2) 0.0002(18) 0.0041(17) -0.0022(17)
N1B 0.0196(17) 0.0144(16) 0.0128(17) 0.0019(14) 0.0040(14) 0.0038(13)
C2B 0.025(2) 0.017(2) 0.012(2) 0.0009(16) 0.0064(16) 0.0045(17)
C3B 0.026(2) 0.0154(19) 0.013(2) -0.0007(17) 0.0030(17) 0.0040(17)
N4B 0.0243(18) 0.0161(17) 0.0131(18) 0.0029(15) 0.0041(14) 0.0049(14)
C5B 0.028(2) 0.0148(19) 0.013(2) 0.0011(16) 0.0063(17) 0.0065(17)
C6B 0.026(2) 0.0149(19) 0.013(2) 0.0026(16) 0.0030(17) 0.0040(17)
C7B 0.027(2) 0.019(2) 0.015(2) 0.0028(18) 0.0074(18) -0.0002(18)
C8B 0.024(2) 0.019(2) 0.014(2) -0.0004(17) 0.0015(17) -0.0037(17)
C9B 0.027(2) 0.020(2) 0.016(2) 0.0003(18) 0.0037(18) -0.0046(18)
C10B 0.027(2) 0.024(2) 0.016(2) 0.0051(19) 0.0039(18) -0.0018(19)
C11B 0.024(2) 0.0147(19) 0.014(2) 0.0015(16) 0.0043(17) 0.0042(16)
C12B 0.022(2) 0.0148(19) 0.0114(19) -0.0003(16) 0.0005(16) 0.0026(16)
N13B 0.0199(17) 0.0134(16) 0.0127(17) 0.0006(14) 0.0043(14) 0.0025(13)
C14B 0.023(2) 0.0159(19) 0.0092(19) 0.0005(16) 0.0033(15) 0.0017(16)
C15B 0.023(2) 0.0126(18) 0.013(2) 0.0014(16) 0.0017(16) -0.0011(16)
N16B 0.0183(16) 0.0119(15) 0.0137(17) 0.0037(14) 0.0040(13) 0.0010(13)
C17B 0.025(2) 0.0156(19) 0.012(2) 0.0027(16) 0.0051(16) 0.0006(16)
C18B 0.022(2) 0.019(2) 0.012(2) 0.0019(17) 0.0029(16) -0.0016(16)
N19B 0.0186(17) 0.0124(16) 0.0153(18) -0.0015(14) 0.0050(14) -0.0006(13)
C20B 0.024(2) 0.0146(19) 0.014(2) -0.0014(16) 0.0055(17) -0.0038(16)
C21B 0.021(2) 0.0128(18) 0.017(2) 0.0004(16) 0.0059(17) -0.0009(16)
C22B 0.030(2) 0.029(3) 0.016(2) 0.000(2) 0.0032(19) 0.011(2)
C23B 0.032(3) 0.026(2) 0.018(2) -0.001(2) 0.004(2) 0.012(2)
C24B 0.024(2) 0.034(3) 0.021(2) -0.002(2) 0.0074(19) 0.011(2)
C25B 0.023(2) 0.038(3) 0.017(2) 0.001(2) -0.0003(18) 0.010(2)
C26B 0.026(2) 0.0150(19) 0.014(2) 0.0003(16) 0.0048(17) -0.0004(17)
C27B 0.025(2) 0.019(2) 0.015(2) 0.0026(17) 0.0049(17) -0.0009(17)
N28B 0.0228(18) 0.0179(18) 0.0110(17) 0.0011(14) 0.0036(14) 0.0011(14)
C29B 0.023(2) 0.0143(19) 0.014(2) -0.0021(16) 0.0046(17) -0.0014(16)
C30B 0.021(2) 0.019(2) 0.014(2) 0.0014(17) 0.0038(16) -0.0002(16)
C31B 0.025(2) 0.017(2) 0.018(2) -0.0003(17) 0.0090(18) 0.0069(17)
C32B 0.025(2) 0.026(2) 0.019(2) 0.0069(19) 0.0090(18) 0.0095(19)
N33B 0.0197(18) 0.029(2) 0.019(2) 0.0072(17) 0.0072(15) 0.0051(16)
C34B 0.020(2) 0.037(3) 0.021(2) 0.006(2) 0.0074(18) 0.006(2)
C35B 0.020(2) 0.025(2) 0.022(2) 0.003(2) 0.0064(18) 0.0074(18)
C36B 0.031(3) 0.025(2) 0.024(3) 0.002(2) 0.009(2) 0.003(2)
C37B 0.033(3) 0.023(2) 0.019(2) 0.0038(19) 0.012(2) 0.0045(19)
C38B 0.024(2) 0.025(2) 0.020(2) 0.007(2) 0.0061(18) 0.0042(18)
C39B 0.021(2) 0.024(2) 0.022(2) 0.005(2) 0.0047(18) 0.0050(18)
C40B 0.019(2) 0.023(2) 0.019(2) 0.0054(19) 0.0087(17) 0.0075(17)
C41B 0.0163(19) 0.023(2) 0.021(2) 0.0052(19) 0.0075(17) 0.0047(17)
N42B 0.0171(17) 0.0190(18) 0.0174(19) 0.0041(15) 0.0043(14) 0.0019(14)
C43B 0.019(2) 0.018(2) 0.012(2) -0.0020(16) 0.0019(16) 0.0003(16)
C44B 0.023(2) 0.0164(19) 0.0107(19) 0.0016(16) 0.0024(16) 0.0030(16)
Br1A 0.0239(2) 0.0312(3) 0.0237(3) 0.0109(2) 0.00944(19) 0.00834(19)
Br1B 0.038(11) 0.028(10) 0.061(16) 0.017(10) 0.027(11) 0.010(8)
Br2 0.0227(2) 0.0186(2) 0.0166(2) 0.00116(17) 0.00738(16) 0.00268(16)
Br3 0.0272(2) 0.0223(2) 0.0154(2) 0.00268(18) 0.00737(17) 0.00203(17)
Br4 0.0223(2) 0.0160(2) 0.0199(2) 0.00188(17) 0.00577(17) 0.00199(16)
Br5 0.0257(2) 0.0214(2) 0.0185(2) 0.00375(18) 0.00459(17) 0.00186(17)
Br6 0.0218(2) 0.0198(2) 0.0154(2) 0.00132(17) 0.00499(16) 0.00201(16)
Br7 0.0247(2) 0.0182(2) 0.0161(2) 0.00057(17) 0.00329(17) 0.00325(16)
Br8 0.0314(2) 0.0264(2) 0.0216(2) 0.0067(2) 0.00883(19) 0.00821(19)
Br9 0.0250(2) 0.0168(2) 0.0170(2) 0.00271(17) 0.00521(17) 0.00329(16)
Br10 0.0286(2) 0.0258(2) 0.0303(3) 0.0119(2) 0.0095(2) 0.00553(19)
Br11 0.0289(3) 0.0227(3) 0.0262(4) 0.0002(3) 0.0080(3) -0.0017(3)
Br12 0.0282(3) 0.0206(3) 0.0219(3) 0.0031(3) 0.0087(3) 0.0043(3)
Br13 0.0216(3) 0.0189(3) 0.0253(3) 0.0029(2) 0.0010(2) 0.0033(2)
Br14 0.039(3) 0.041(3) 0.018(3) -0.003(2) 0.004(2) -0.010(2)
Br15 0.022(3) 0.019(3) 0.020(3) 0.0026(19) 0.0079(19) 0.0017(18)
O1S 0.036(2) 0.028(2) 0.026(2) 0.0041(17) 0.0096(17) 0.0065(17)
O2S 0.0267(17) 0.0225(17) 0.0246(19) 0.0036(15) 0.0032(14) 0.0006(14)
O3S 0.028(2) 0.043(2) 0.033(2) 0.017(2) 0.0108(17) 0.0122(18)
O4S 0.0245(19) 0.028(2) 0.021(2) 0.0108(17) 0.0061(15) 0.0058(16)
O5S 0.032(2) 0.0265(19) 0.024(2) 0.0051(16) 0.0085(16) 0.0020(16)
O6S 0.0211(17) 0.0185(17) 0.064(3) 0.0153(19) 0.0051(18) 0.0098(14)
O7S 0.0304(19) 0.0234(18) 0.029(2) 0.0021(16) 0.0143(16) 0.0027(15)
O8S 0.033(2) 0.0254(19) 0.043(3) -0.0044(18) 0.0209(19) -0.0050(16)
O9S 0.039(2) 0.0187(17) 0.030(2) 0.0030(15) 0.0156(17) 0.0024(15)
O10S 0.0292(18) 0.0203(17) 0.032(2) 0.0045(16) 0.0022(16) 0.0028(14)
O11S 0.043(3) 0.029(2) 0.038(3) 0.013(2) 0.009(2) 0.010(2)
O12S 0.037(2) 0.023(2) 0.025(2) 0.0017(17) 0.0103(18) 0.0015(17)
O13S 0.053(3) 0.045(3) 0.032(2) 0.016(2) 0.012(2) 0.023(2)
O14S 0.0279(19) 0.031(2) 0.041(3) -0.0090(19) -0.0003(18) 0.0101(16)
O15S 0.034(2) 0.032(2) 0.026(2) 0.0103(19) 0.0018(18) -0.0022(18)

loop_
_atom_type_symbol
_atom_type_description
_atom_type_scat_dispersion_real
_atom_type_scat_dispersion_imag
_atom_type_scat_source
C C 0.0033 0.0016 'International Tables Vol C Tables 4.2.6.8 and 6.1.1.4'
H H 0.0000 0.0000 'International Tables Vol C Tables 4.2.6.8 and 6.1.1.4'
N N 0.0061 0.0033 'International Tables Vol C Tables 4.2.6.8 and 6.1.1.4'
O O 0.0106 0.0060 'International Tables Vol C Tables 4.2.6.8 and 6.1.1.4'
Br Br -0.2901 2.4595 'International Tables Vol C Tables 4.2.6.8 and 6.1.1.4'

loop_
_geom_angle_atom_site_label_1
_geom_angle_atom_site_label_2
_geom_angle_atom_site_label_3
_geom_angle
_geom_angle_site_symmetry_1
_geom_angle_site_symmetry_3
_geom_angle_publ_flag
C2A N1A C30A 109.7(3) . . ?
C2A N1A C31A 109.9(3) . . ?
C30A N1A C31A 108.6(4) . . ?
N1A C2A C3A 114.9(4) . . ?
N4A C3A C2A 112.5(4) . . ?
C3A N4A C5A 111.4(3) . . ?
C6A C5A N4A 112.8(4) . . ?
C7A C6A C9A 119.1(4) . . ?
C7A C6A C5A 120.9(4) . . ?
C9A C6A C5A 119.9(4) . . ?
C6A C7A C8A 119.8(5) . . ?
C11A C8A C7A 121.1(5) . . ?
C10A C9A C6A 120.8(5) . . ?
C9A C10A C11A 120.3(5) . . ?
C8A C11A C10A 119.0(4) . . ?
C8A C11A C12A 122.0(4) . . ?
C10A C11A C12A 119.0(4) . . ?
N13A C12A C11A 110.5(4) . . ?
C14A N13A C12A 112.1(4) . . ?
N13A C14A C15A 111.9(4) . . ?
N16A C15A C14A 114.6(4) . . ?
C17A N16A C44A 108.4(4) . . ?
C17A N16A C15A 108.8(4) . . ?
C44A N16A C15A 109.0(4) . . ?
N16A C17A C18A 113.9(4) . . ?
N19A C18A C17A 111.2(4) . . ?
C18A N19A C20A 112.8(4) . . ?
N19A C20A C21A 111.6(4) . . ?
C22A C21A C24A 118.6(4) . . ?
C22A C21A C20A 120.4(4) . . ?
C24A C21A C20A 121.0(4) . . ?
C23A C22A C21A 120.8(4) . . ?
C22A C23A C26A 120.8(5) . . ?
C25A C24A C21A 120.3(5) . . ?
C24A C25A C26A 120.9(4) . . ?
C25A C26A C23A 118.5(4) . . ?
C25A C26A C27A 121.7(4) . . ?
C23A C26A C27A 119.8(4) . . ?
N28A C27A C26A 113.0(4) . . ?
C29A N28A C27A 111.4(3) . . ?
N28A C29A C30A 111.8(4) . . ?
N1A C30A C29A 114.2(4) . . ?
N1A C31A C32A 114.8(4) . . ?
N33A C32A C31A 113.1(4) . . ?
C32A N33A C34A 111.1(4) . . ?
C35A C34A N33A 112.3(4) . . ?
C38A C35A C36A 119.4(5) . . ?
C38A C35A C34A 119.6(4) . . ?
C36A C35A C34A 121.0(4) . . ?
C37A C36A C35A 119.9(5) . . ?
C36A C37A C40A 120.4(5) . . ?
C39A C38A C35A 120.6(5) . . ?
C38A C39A C40A 120.3(5) . . ?
C39A C40A C37A 119.3(5) . . ?
C39A C40A C41A 120.1(5) . . ?
C37A C40A C41A 120.5(5) . . ?
C40A C41A N42A 111.6(4) . . ?
C43A N42A C41A 112.8(4) . . ?
N42A C43A C44A 112.0(4) . . ?
N16A C44A C43A 115.3(4) . . ?
C30B N1B C2B 110.6(4) . . ?
C30B N1B C31B 108.6(4) . . ?
C2B N1B C31B 108.2(4) . . ?
N1B C2B C3B 114.4(4) . . ?
N4B C3B C2B 112.1(4) . . ?
C3B N4B C5B 113.1(4) . . ?
N4B C5B C6B 111.1(4) . . ?
C9B C6B C7B 118.9(4) . . ?
C9B C6B C5B 120.3(4) . . ?
C7B C6B C5B 120.8(4) . . ?
C6B C7B C8B 120.5(5) . . ?
C11B C8B C7B 120.5(4) . . ?
C6B C9B C10B 120.9(5) . . ?
C9B C10B C11B 119.7(5) . . ?
C8B C11B C10B 119.4(4) . . ?
C8B C11B C12B 121.7(4) . . ?
C10B C11B C12B 118.9(4) . . ?
C11B C12B N13B 112.3(4) . . ?
C14B N13B C12B 110.7(3) . . ?
N13B C14B C15B 111.5(4) . . ?
N16B C15B C14B 113.9(4) . . ?
C15B N16B C17B 108.8(3) . . ?
C15B N16B C44B 109.8(3) . . ?
C17B N16B C44B 109.4(3) . . ?
N16B C17B C18B 113.4(4) . . ?
N19B C18B C17B 111.2(4) . . ?
C18B N19B C20B 111.5(4) . . ?
C21B C20B N19B 112.6(4) . . ?
C22B C21B C24B 118.8(5) . . ?
C22B C21B C20B 120.5(4) . . ?
C24B C21B C20B 120.7(4) . . ?
C21B C22B C23B 121.0(5) . . ?
C22B C23B C26B 120.3(5) . . ?
C25B C24B C21B 120.0(5) . . ?
C26B C25B C24B 120.6(5) . . ?
C25B C26B C23B 119.1(5) . . ?
C25B C26B C27B 121.3(4) . . ?
C23B C26B C27B 119.6(4) . . ?
N28B C27B C26B 112.8(4) . . ?
C27B N28B C29B 111.1(4) . . ?
N28B C29B C30B 111.2(4) . . ?
N1B C30B C29B 112.9(4) . . ?
N1B C31B C32B 113.7(4) . . ?
N33B C32B C31B 111.9(4) . . ?
C32B N33B C34B 111.2(4) . . ?
C35B C34B N33B 112.6(4) . . ?
C36B C35B C38B 119.1(5) . . ?
C36B C35B C34B 122.1(5) . . ?
C38B C35B C34B 118.8(5) . . ?
C35B C36B C37B 120.3(5) . . ?
C40B C37B C36B 120.4(5) . . ?
C39B C38B C35B 120.1(5) . . ?
C38B C39B C40B 121.1(5) . . ?
C39B C40B C37B 119.0(5) . . ?
C39B C40B C41B 119.5(4) . . ?
C37B C40B C41B 121.5(5) . . ?
N42B C41B C40B 113.1(4) . . ?
C43B N42B C41B 112.4(4) . . ?
N42B C43B C44B 113.7(4) . . ?
N16B C44B C43B 113.9(4) . . ?

loop_
_geom_bond_atom_site_label_1
_geom_bond_atom_site_label_2
_geom_bond_distance
_geom_bond_site_symmetry_2
_geom_bond_publ_flag
N1A C2A 1.473(6) . ?
N1A C30A 1.474(6) . ?
N1A C31A 1.475(6) . ?
C2A C3A 1.518(6) . ?
C3A N4A 1.490(6) . ?
N4A C5A 1.501(6) . ?
C5A C6A 1.498(6) . ?
C6A C7A 1.390(7) . ?
C6A C9A 1.397(7) . ?
C7A C8A 1.391(7) . ?
C8A C11A 1.383(7) . ?
C9A C10A 1.376(7) . ?
C10A C11A 1.396(7) . ?
C11A C12A 1.507(6) . ?
C12A N13A 1.506(6) . ?
N13A C14A 1.478(6) . ?
C14A C15A 1.514(7) . ?
C15A N16A 1.484(6) . ?
N16A C17A 1.475(6) . ?
N16A C44A 1.476(6) . ?
C17A C18A 1.530(7) . ?
C18A N19A 1.486(6) . ?
N19A C20A 1.496(6) . ?
C20A C21A 1.509(7) . ?
C21A C22A 1.387(7) . ?
C21A C24A 1.395(6) . ?
C22A C23A 1.379(7) . ?
C23A C26A 1.390(6) . ?
C24A C25A 1.386(7) . ?
C25A C26A 1.388(7) . ?
C26A C27A 1.501(6) . ?
C27A N28A 1.500(6) . ?
N28A C29A 1.497(6) . ?
C29A C30A 1.519(6) . ?
C31A C32A 1.507(6) . ?
C32A N33A 1.496(6) . ?
N33A C34A 1.501(6) . ?
C34A C35A 1.496(7) . ?
C35A C38A 1.386(7) . ?
C35A C36A 1.403(7) . ?
C36A C37A 1.387(7) . ?
C37A C40A 1.397(7) . ?
C38A C39A 1.384(7) . ?
C39A C40A 1.391(7) . ?
C40A C41A 1.482(7) . ?
C41A N42A 1.503(6) . ?
N42A C43A 1.499(6) . ?
C43A C44A 1.511(7) . ?
N1B C30B 1.471(6) . ?
N1B C2B 1.474(6) . ?
N1B C31B 1.480(6) . ?
C2B C3B 1.524(6) . ?
C3B N4B 1.484(6) . ?
N4B C5B 1.493(6) . ?
C5B C6B 1.508(6) . ?
C6B C9B 1.382(7) . ?
C6B C7B 1.385(7) . ?
C7B C8B 1.385(7) . ?
C8B C11B 1.381(7) . ?
C9B C10B 1.388(7) . ?
C10B C11B 1.390(7) . ?
C11B C12B 1.502(6) . ?
C12B N13B 1.505(6) . ?
N13B C14B 1.479(6) . ?
C14B C15B 1.518(6) . ?
C15B N16B 1.476(5) . ?
N16B C17B 1.478(6) . ?
N16B C44B 1.481(6) . ?
C17B C18B 1.511(6) . ?
C18B N19B 1.496(6) . ?
N19B C20B 1.501(6) . ?
C20B C21B 1.501(6) . ?
C21B C22B 1.379(7) . ?
C21B C24B 1.397(7) . ?
C22B C23B 1.379(7) . ?
C23B C26B 1.390(7) . ?
C24B C25B 1.388(7) . ?
C25B C26B 1.380(7) . ?
C26B C27B 1.509(7) . ?
C27B N28B 1.489(6) . ?
N28B C29B 1.508(6) . ?
C29B C30B 1.527(7) . ?
C31B C32B 1.527(7) . ?
C32B N33B 1.487(6) . ?
N33B C34B 1.508(6) . ?
C34B C35B 1.499(7) . ?
C35B C36B 1.389(8) . ?
C35B C38B 1.403(7) . ?
C36B C37B 1.395(7) . ?
C37B C40B 1.393(7) . ?
C38B C39B 1.380(7) . ?
C39B C40B 1.388(7) . ?
C40B C41B 1.510(7) . ?
C41B N42B 1.501(6) . ?
N42B C43B 1.484(6) . ?
C43B C44B 1.512(7) . ?

loop_
_geom_hbond_atom_site_label_D
_geom_hbond_atom_site_label_H
_geom_hbond_atom_site_label_A
_geom_hbond_distance_DH
_geom_hbond_distance_HA
_geom_hbond_distance_DA
_geom_hbond_angle_DHA
_geom_hbond_site_symmetry_A
N4A H4AB O2S 0.92 1.99 2.822(5) 149.2 .
N4A H4AB O14S 0.92 2.36 2.911(6) 118.2 1_645
N13A H13A O3S 0.92 2.07 2.794(6) 134.9 .
N13A H13A O5S 0.92 2.36 2.967(6) 123.8 .
N19A H19A Br3 0.92 2.37 3.275(4) 169.2 .
N19A H19B O4S 0.92 2.09 2.946(6) 155.2 .
N28A H28A Br1A 0.92 2.76 3.507(4) 138.5 .
N28A H28A Br4 0.92 3.03 3.556(4) 118.3 .
N28A H28B Br2 0.92 2.39 3.276(4) 162.9 .
N33A H33A O2S 0.92 2.24 3.002(6) 139.2 .
N33A H33A Br1A 0.92 2.70 3.433(4) 137.6 .
N33A H33B Br4 0.92 2.37 3.287(4) 171.1 .
N42A H42A O4S 0.92 1.97 2.837(5) 155.7 .
N42A H42A Br14 0.92 2.90 3.726(8) 149.8 1_655
N42A H42B O5S 0.92 1.96 2.864(6) 168.4 .
N4B H4BA O6S 0.92 2.51 3.117(6) 123.8 .
N4B H4BA Br7 0.92 3.00 3.606(4) 124.4 .
N4B H4BB Br13 0.92 2.31 3.228(4) 175.9 .
N13B H13C O7S 0.92 2.07 2.839(5) 140.6 .
N13B H13C O8S 0.92 2.21 2.834(5) 124.2 .
N13B H13D Br5 0.92 2.51 3.350(4) 151.7 .
N19B H19C Br6 0.92 2.39 3.299(4) 170.6 .
N19B H19D Br5 0.92 2.52 3.318(4) 145.8 .
N28B H28C Br7 0.92 2.29 3.186(4) 164.0 .
N28B H28D O6S 0.92 2.48 3.240(6) 140.4 .
N33B H33C O6S 0.92 2.22 3.056(6) 150.6 .
N33B H33C Br13 0.92 3.02 3.645(5) 126.3 .
N33B H33D Br8 0.92 2.36 3.277(5) 171.1 .
N42B H42C Br9 0.92 2.34 3.254(4) 172.0 .
N42B H42D O7S 0.92 2.40 3.086(6) 131.4 .
N42B H42D Br5 0.92 2.49 3.285(4) 144.5 .
O1S H1SB Br3 0.91 2.36 3.211(4) 155.5 .
O1S H1SA O4S 0.90 3.09 3.238(6) 91.1 .
O1S H1SA O5S 0.90 2.93 3.110(6) 92.9 .
O1S H1SA Br1A 0.90 2.30 3.203(4) 179.9 .
O2S H2SA Br1A 0.90 2.56 3.217(4) 130.0 .
O2S H2SB O9S 0.90 1.91 2.803(6) 173.2 1_655
O3S H3SA Br8 0.90 2.47 3.347(4) 166.4 1_645
O3S H3SB Br10 0.90 2.46 3.334(5) 164.3 .
O4S H4SA O15S 0.89 1.97 2.850(6) 168.9 .
O4S H4SB Br1A 0.88 2.95 3.825(4) 176.0 .
O5S H5SA Br1A 0.90 2.79 3.636(4) 156.1 .
O5S H5SB O13S 0.90 1.92 2.791(6) 163.5 1_645
O6S H6SA Br5 0.84 2.29 3.067(5) 154.8 .
O6S H6SB Br13 0.87 2.65 3.498(5) 165.1 .
O7S H7SA Br5 0.90 2.50 3.237(4) 139.6 .
O7S H7SB O10S 0.90 2.00 2.824(6) 152.2 1_455
O8S H8SA Br4 0.90 2.42 3.303(4) 169.2 1_455
O8S H8SB Br12 0.89 2.42 3.282(4) 162.3 .
O9S H9SA Br2 0.89 2.43 3.313(4) 172.8 .
O9S H9SB Br9 0.89 2.39 3.265(4) 167.0 1_545
O10S H10C Br4 0.90 2.41 3.301(4) 169.6 .
O10S H10D Br6 0.90 2.46 3.343(4) 168.7 .
O11S H11A Br13 0.90 2.50 3.391(5) 175.0 .
O11S H11B Br10 0.89 2.51 3.399(5) 173.6 2_666
O12S H12E Br13 0.90 3.31 3.765(5) 113.9 1_655
O12S H12F Br7 0.90 2.56 3.398(4) 155.0 .
O13S H13E Br8 0.92 2.50 3.316(4) 147.4 .
O13S H13F O9S 0.91 1.98 2.874(6) 168.9 1_565
O14S H14E Br9 0.90 2.50 3.335(4) 154.5 .
O14S H14F Br11 0.90 2.38 3.275(4) 171.1 1_465
O15S H15E Br13 0.92 2.61 3.404(5) 145.3 1_655
O15S H15F O10S 0.91 1.93 2.838(6) 177.2 .

loop_
_geom_torsion_atom_site_label_1
_geom_torsion_atom_site_label_2
_geom_torsion_atom_site_label_3
_geom_torsion_atom_site_label_4
_geom_torsion
_geom_torsion_site_symmetry_1
_geom_torsion_site_symmetry_2
_geom_torsion_site_symmetry_3
_geom_torsion_site_symmetry_4
_geom_torsion_publ_flag
C30A N1A C2A C3A -68.5(5) . . . . ?
C31A N1A C2A C3A 172.2(4) . . . . ?
N1A C2A C3A N4A -65.9(5) . . . . ?
C2A C3A N4A C5A -170.3(4) . . . . ?
C3A N4A C5A C6A -168.3(4) . . . . ?
N4A C5A C6A C7A -84.4(5) . . . . ?
N4A C5A C6A C9A 97.9(5) . . . . ?
C9A C6A C7A C8A -0.9(8) . . . . ?
C5A C6A C7A C8A -178.7(5) . . . . ?
C6A C7A C8A C11A 0.1(8) . . . . ?
C7A C6A C9A C10A 0.4(8) . . . . ?
C5A C6A C9A C10A 178.2(5) . . . . ?
C6A C9A C10A C11A 1.0(8) . . . . ?
C7A C8A C11A C10A 1.3(8) . . . . ?
C7A C8A C11A C12A -178.3(5) . . . . ?
C9A C10A C11A C8A -1.8(8) . . . . ?
C9A C10A C11A C12A 177.8(5) . . . . ?
C8A C11A C12A N13A 75.3(6) . . . . ?
C10A C11A C12A N13A -104.3(5) . . . . ?
C11A C12A N13A C14A 173.0(4) . . . . ?
C12A N13A C14A C15A 174.1(4) . . . . ?
N13A C14A C15A N16A 65.9(5) . . . . ?
C14A C15A N16A C17A 71.6(5) . . . . ?
C14A C15A N16A C44A -170.4(4) . . . . ?
C44A N16A C17A C18A 75.0(5) . . . . ?
C15A N16A C17A C18A -166.6(4) . . . . ?
N16A C17A C18A N19A 58.9(5) . . . . ?
C17A C18A N19A C20A 166.6(4) . . . . ?
C18A N19A C20A C21A 165.7(4) . . . . ?
N19A C20A C21A C22A -107.8(5) . . . . ?
N19A C20A C21A C24A 74.1(6) . . . . ?
C24A C21A C22A C23A -1.4(7) . . . . ?
C20A C21A C22A C23A -179.5(4) . . . . ?
C21A C22A C23A C26A 1.0(7) . . . . ?
C22A C21A C24A C25A 1.2(7) . . . . ?
C20A C21A C24A C25A 179.3(4) . . . . ?
C21A C24A C25A C26A -0.6(7) . . . . ?
C24A C25A C26A C23A 0.1(7) . . . . ?
C24A C25A C26A C27A -177.3(4) . . . . ?
C22A C23A C26A C25A -0.3(7) . . . . ?
C22A C23A C26A C27A 177.1(4) . . . . ?
C25A C26A C27A N28A -72.8(6) . . . . ?
C23A C26A C27A N28A 109.8(5) . . . . ?
C26A C27A N28A C29A -171.8(4) . . . . ?
C27A N28A C29A C30A -169.5(4) . . . . ?
C2A N1A C30A C29A 164.3(4) . . . . ?
C31A N1A C30A C29A -75.6(5) . . . . ?
N28A C29A C30A N1A -57.6(5) . . . . ?
C2A N1A C31A C32A -72.6(5) . . . . ?
C30A N1A C31A C32A 167.4(4) . . . . ?
N1A C31A C32A N33A -59.4(5) . . . . ?
C31A C32A N33A C34A -168.1(4) . . . . ?
C32A N33A C34A C35A -167.2(4) . . . . ?
N33A C34A C35A C38A 106.0(5) . . . . ?
N33A C34A C35A C36A -75.0(6) . . . . ?
C38A C35A C36A C37A -0.9(7) . . . . ?
C34A C35A C36A C37A -179.8(4) . . . . ?
C35A C36A C37A C40A 0.5(7) . . . . ?
C36A C35A C38A C39A 0.5(7) . . . . ?
C34A C35A C38A C39A 179.5(4) . . . . ?
C35A C38A C39A C40A 0.2(7) . . . . ?
C38A C39A C40A C37A -0.6(7) . . . . ?
C38A C39A C40A C41A 179.0(4) . . . . ?
C36A C37A C40A C39A 0.3(7) . . . . ?
C36A C37A C40A C41A -179.4(5) . . . . ?
C39A C40A C41A N42A -97.4(5) . . . . ?
C37A C40A C41A N42A 82.3(6) . . . . ?
C40A C41A N42A C43A 174.5(4) . . . . ?
C41A N42A C43A C44A 151.2(4) . . . . ?
C17A N16A C44A C43A -175.0(4) . . . . ?
C15A N16A C44A C43A 66.7(5) . . . . ?
N42A C43A C44A N16A 62.0(6) . . . . ?
C30B N1B C2B C3B -67.6(5) . . . . ?
C31B N1B C2B C3B 173.6(4) . . . . ?
N1B C2B C3B N4B -59.7(5) . . . . ?
C2B C3B N4B C5B -168.9(4) . . . . ?
C3B N4B C5B C6B -178.5(4) . . . . ?
N4B C5B C6B C9B 80.3(6) . . . . ?
N4B C5B C6B C7B -99.7(5) . . . . ?
C9B C6B C7B C8B 2.4(7) . . . . ?
C5B C6B C7B C8B -177.7(4) . . . . ?
C6B C7B C8B C11B -0.3(8) . . . . ?
C7B C6B C9B C10B -2.6(7) . . . . ?
C5B C6B C9B C10B 177.5(5) . . . . ?
C6B C9B C10B C11B 0.6(8) . . . . ?
C7B C8B C11B C10B -1.7(7) . . . . ?
C7B C8B C11B C12B 175.8(4) . . . . ?
C9B C10B C11B C8B 1.6(7) . . . . ?
C9B C10B C11B C12B -176.0(4) . . . . ?
C8B C11B C12B N13B 94.2(5) . . . . ?
C10B C11B C12B N13B -88.3(5) . . . . ?
C11B C12B N13B C14B 167.4(4) . . . . ?
C12B N13B C14B C15B 175.7(4) . . . . ?
N13B C14B C15B N16B 67.4(5) . . . . ?
C14B C15B N16B C17B 71.1(5) . . . . ?
C14B C15B N16B C44B -169.3(4) . . . . ?
C15B N16B C17B C18B -163.8(4) . . . . ?
C44B N16B C17B C18B 76.3(5) . . . . ?
N16B C17B C18B N19B 59.7(5) . . . . ?
C17B C18B N19B C20B 174.5(4) . . . . ?
C18B N19B C20B C21B 167.5(4) . . . . ?
N19B C20B C21B C22B -96.5(5) . . . . ?
N19B C20B C21B C24B 83.4(6) . . . . ?
C24B C21B C22B C23B 2.9(8) . . . . ?
C20B C21B C22B C23B -177.2(5) . . . . ?
C21B C22B C23B C26B 0.3(9) . . . . ?
C22B C21B C24B C25B -3.2(8) . . . . ?
C20B C21B C24B C25B 176.9(5) . . . . ?
C21B C24B C25B C26B 0.3(9) . . . . ?
C24B C25B C26B C23B 2.9(9) . . . . ?
C24B C25B C26B C27B -175.2(5) . . . . ?
C22B C23B C26B C25B -3.2(8) . . . . ?
C22B C23B C26B C27B 175.0(5) . . . . ?
C25B C26B C27B N28B -85.5(6) . . . . ?
C23B C26B C27B N28B 96.4(5) . . . . ?
C26B C27B N28B C29B -173.7(4) . . . . ?
C27B N28B C29B C30B -172.1(4) . . . . ?
C2B N1B C30B C29B 164.5(4) . . . . ?
C31B N1B C30B C29B -76.9(5) . . . . ?
N28B C29B C30B N1B -55.8(5) . . . . ?
C30B N1B C31B C32B 165.3(4) . . . . ?
C2B N1B C31B C32B -74.6(5) . . . . ?
N1B C31B C32B N33B -61.6(5) . . . . ?
C31B C32B N33B C34B -168.2(4) . . . . ?
C32B N33B C34B C35B -164.7(4) . . . . ?
N33B C34B C35B C36B -70.5(6) . . . . ?
N33B C34B C35B C38B 110.8(5) . . . . ?
C38B C35B C36B C37B 0.4(8) . . . . ?
C34B C35B C36B C37B -178.3(5) . . . . ?
C35B C36B C37B C40B 0.5(8) . . . . ?
C36B C35B C38B C39B -1.2(7) . . . . ?
C34B C35B C38B C39B 177.6(4) . . . . ?
C35B C38B C39B C40B 1.0(7) . . . . ?
C38B C39B C40B C37B -0.1(7) . . . . ?
C38B C39B C40B C41B -178.0(4) . . . . ?
C36B C37B C40B C39B -0.6(7) . . . . ?
C36B C37B C40B C41B 177.2(5) . . . . ?
C39B C40B C41B N42B -110.3(5) . . . . ?
C37B C40B C41B N42B 71.9(6) . . . . ?
C40B C41B N42B C43B 164.3(4) . . . . ?
C41B N42B C43B C44B 166.9(4) . . . . ?
C15B N16B C44B C43B 76.0(5) . . . . ?
C17B N16B C44B C43B -164.7(4) . . . . ?
N42B C43B C44B N16B 61.5(5) . . . . ?
